data_1548668
loop_
_publ_author_name
'Singh, Vikram. D.'
'Anthal, Sumati'
'Desai, N. R.'
'Arunakumar, D. B.'
'Sreenivasa, S.'
Kamni
'Kant, Rajni'

_publ_section_title
;
 3-[6-(4-Methoxyphenyl)-2-methylpyrimidin-4-yl]-2-(4-methylpiperazin-1-yl)quinoline
;
_journal_issue 1
_journal_name_full IUCrData
_journal_page_first x180030
_journal_paper_doi 10.1107/S2414314618000305
_journal_volume 3
_journal_year 2018
_chemical_formula_iupac 'C26 H27 N5 O'
_chemical_formula_moiety 'C26 H27 N5 O'
_chemical_formula_sum 'C26 H27 N5 O'
_chemical_formula_weight 425.52
_chemical_name_systematic 3-[6-(4-Methoxyphenyl)-2-methylpyrimidin-4-yl]-2-(4-methylpiperazin-1-yl)quinoline
_space_group_crystal_system monoclinic
_space_group_IT_number 14
_space_group_name_Hall '-P 2ybc'
_space_group_name_H-M_alt 'P 1 21/c 1'
_symmetry_space_group_name_Hall '-P 2ybc'
_symmetry_space_group_name_H-M 'P 1 21/c 1'
_atom_sites_solution_hydrogens geom
_audit_creation_method SHELXL-2016/6
_cell_angle_alpha 90
_cell_angle_beta 110.153(9)
_cell_angle_gamma 90
_cell_formula_units_Z 4
_cell_length_a 11.9896(9)
_cell_length_b 18.4215(13)
_cell_length_c 10.9903(10)
_cell_measurement_reflns_used 1944
_cell_measurement_temperature 293(2)
_cell_measurement_theta_max 27.4730
_cell_measurement_theta_min 3.9250
_cell_volume 2278.8(3)
_computing_cell_refinement
;
CrysAlis PRO (Oxford Diffraction, 2010)
;
_computing_data_collection
;
CrysAlis PRO (Oxford Diffraction, 2010)
;
_computing_data_reduction
;
CrysAlis PRO (Oxford Diffraction, 2010)
;
_computing_molecular_graphics
;
PLATON (Spek,2009)
;
_computing_publication_material
;
PLATON (Spek,2009)
;
_computing_structure_refinement
;
SHELXL2016 (Sheldrick, 2015)
;
_computing_structure_solution
;
SHELXS97 (Sheldrick, 2008)
;
_diffrn_ambient_temperature 293(2)
_diffrn_detector_area_resol_mean 6.1049
_diffrn_measured_fraction_theta_full 0.997
_diffrn_measured_fraction_theta_max 0.997
_diffrn_measurement_device_type 'Oxford Diffraction Xcalibur Sapphire3'
_diffrn_measurement_method 'omega scans'
_diffrn_radiation_type MoK\a
_diffrn_radiation_wavelength 0.71073
_diffrn_reflns_av_R_equivalents 0.0445
_diffrn_reflns_limit_h_max 10
_diffrn_reflns_limit_h_min -14
_diffrn_reflns_limit_k_max 21
_diffrn_reflns_limit_k_min -22
_diffrn_reflns_limit_l_max 11
_diffrn_reflns_limit_l_min -13
_diffrn_reflns_number 9015
_diffrn_reflns_theta_full 25.242
_diffrn_reflns_theta_max 25.996
_diffrn_reflns_theta_min 3.620
_exptl_absorpt_coefficient_mu 0.078
_exptl_absorpt_correction_T_max 1.00000
_exptl_absorpt_correction_T_min 0.77584
_exptl_absorpt_correction_type multi-scan
_exptl_absorpt_process_details
;
(CrysAlis RED; Oxford Diffraction, 2010)
;
_exptl_crystal_colour white
_exptl_crystal_density_diffrn 1.240
_exptl_crystal_description block
_exptl_crystal_F_000 904
_exptl_crystal_size_max 0.30
_exptl_crystal_size_mid 0.20
_exptl_crystal_size_min 0.20
_refine_diff_density_max 0.180
_refine_diff_density_min -0.166
_refine_ls_extinction_coef 0.0065(11)
_refine_ls_extinction_expression Fc^*^=kFc[1+0.001xFc^2^\l^3^/sin(2\q)]^-1/4^
_refine_ls_extinction_method
;
SHELXL2016 (Sheldrick, 2015)
;
_refine_ls_goodness_of_fit_ref 1.003
_refine_ls_hydrogen_treatment constr
_refine_ls_matrix_type full
_refine_ls_number_parameters 293
_refine_ls_number_reflns 4461
_refine_ls_number_restraints 0
_refine_ls_restrained_S_all 1.003
_refine_ls_R_factor_all 0.1370
_refine_ls_R_factor_gt 0.0635
_refine_ls_shift/su_max 0.002
_refine_ls_shift/su_mean 0.000
_refine_ls_structure_factor_coef Fsqd
_refine_ls_weighting_details 'w=1/[\s^2^(Fo^2^)+(0.0527P)^2^] where P=(Fo^2^+2Fc^2^)/3'
_refine_ls_weighting_scheme calc
_refine_ls_wR_factor_gt 0.1272
_refine_ls_wR_factor_ref 0.1649
_reflns_number_gt 2193
_reflns_number_total 4461
_reflns_threshold_expression 'I > 2\s(I)'
_cod_data_source_file lh4030sup1.cif
_cod_data_source_block I
_cod_database_code 1548668
_shelx_space_group_comment
;
The symmetry employed for this shelxl refinement is uniquely defined
by the following loop, which should always be used as a source of
symmetry information in preference to the above space-group names.
They are only intended as comments.
;

loop_
_space_group_symop_operation_xyz
'x, y, z'
'-x, y+1/2, -z+1/2'
'-x, -y, -z'
'x, -y-1/2, z-1/2'

loop_
_atom_site_type_symbol
_atom_site_label
_atom_site_fract_x
_atom_site_fract_y
_atom_site_fract_z
_atom_site_U_iso_or_equiv
_atom_site_adp_type
_atom_site_calc_flag
_atom_site_occupancy
N N3 0.1267(2) 0.72304(11) 0.7034(2) 0.0458(6) Uani d 1
N N2 0.16616(19) 0.92591(10) 0.9859(2) 0.0472(6) Uani d 1
N N4 0.29090(19) 0.72812(11) 0.8926(2) 0.0441(6) Uani d 1
N N1 0.3478(2) 0.97474(11) 1.1300(2) 0.0499(6) Uani d 1
C C15 -0.0198(2) 0.81946(14) 0.6399(3) 0.0459(7) Uani d 1
C C13 0.1555(2) 0.83286(13) 0.8309(3) 0.0425(7) Uani d 1
C C5 0.5412(3) 0.93685(14) 1.1382(3) 0.0484(7) Uani d 1
C C11 0.2301(2) 0.97043(13) 1.0800(3) 0.0477(7) Uani d 1
C C10 0.2289(2) 0.88089(13) 0.9372(3) 0.0429(7) Uani d 1
C C8 0.4107(2) 0.93117(13) 1.0799(3) 0.0446(7) Uani d 1
C C21 0.1884(2) 0.76059(13) 0.8064(3) 0.0404(6) Uani d 1
C C14 0.0510(3) 0.85949(14) 0.7484(3) 0.0498(7) Uani d 1
H H14 0.025655 0.905167 0.763886 0.060 Uiso calc 1
C C20 0.0242(2) 0.75182(14) 0.6186(3) 0.0438(7) Uani d 1
O O1 0.9073(2) 0.95927(12) 1.3186(3) 0.0891(8) Uani d 1
C C9 0.3520(3) 0.88340(13) 0.9812(3) 0.0476(7) Uani d 1
H H9 0.394618 0.853403 0.945043 0.057 Uiso calc 1
C C4 0.5930(3) 0.98535(14) 1.2376(3) 0.0596(9) Uani d 1
H H4 0.544180 1.014562 1.266880 0.072 Uiso calc 1
C C22 0.2925(2) 0.71665(14) 1.0246(3) 0.0502(8) Uani d 1
H H22A 0.240969 0.676301 1.025978 0.060 Uiso calc 1
H H22B 0.262964 0.759659 1.054419 0.060 Uiso calc 1
C C19 -0.0409(3) 0.71172(16) 0.5084(3) 0.0582(8) Uani d 1
H H19 -0.011218 0.667858 0.490842 0.070 Uiso calc 1
N N5 0.4637(2) 0.63727(13) 1.0676(3) 0.0655(7) Uani d 1
C C25 0.3320(3) 0.66256(14) 0.8466(3) 0.0590(8) Uani d 1
H H25A 0.329712 0.669435 0.758258 0.071 Uiso calc 1
H H25B 0.280934 0.621952 0.847932 0.071 Uiso calc 1
C C2 0.7879(3) 0.94946(17) 1.2531(3) 0.0628(9) Uani d 1
C C16 -0.1296(3) 0.84345(16) 0.5544(3) 0.0603(8) Uani d 1
H H16 -0.159657 0.887878 0.568982 0.072 Uiso calc 1
C C18 -0.1473(3) 0.73667(17) 0.4274(3) 0.0667(9) Uani d 1
H H18 -0.190151 0.709160 0.355491 0.080 Uiso calc 1
C C3 0.7132(3) 0.99188(15) 1.2944(3) 0.0655(9) Uani d 1
H H3 0.744853 1.025074 1.361203 0.079 Uiso calc 1
C C7 0.7395(3) 0.90055(17) 1.1532(3) 0.0651(9) Uani d 1
H H7 0.788756 0.871573 1.124200 0.078 Uiso calc 1
C C17 -0.1932(3) 0.80266(17) 0.4500(3) 0.0657(9) Uani d 1
H H17 -0.266549 0.818794 0.394481 0.079 Uiso calc 1
C C6 0.6171(3) 0.89510(15) 1.0968(3) 0.0608(8) Uani d 1
H H6 0.585050 0.862413 1.029274 0.073 Uiso calc 1
C C24 0.4585(3) 0.64721(17) 0.9351(3) 0.0660(9) Uani d 1
H H24A 0.487508 0.603801 0.905819 0.079 Uiso calc 1
H H24B 0.509439 0.687366 0.931018 0.079 Uiso calc 1
C C23 0.4171(3) 0.70077(16) 1.1133(3) 0.0633(9) Uani d 1
H H23A 0.467516 0.742353 1.115965 0.076 Uiso calc 1
H H23B 0.417257 0.692039 1.200358 0.076 Uiso calc 1
C C12 0.1623(3) 1.02123(15) 1.1351(3) 0.0710(10) Uani d 1
H H12A 0.178956 1.010145 1.224980 0.106 Uiso calc 1
H H12B 0.078716 1.015809 1.088726 0.106 Uiso calc 1
H H12C 0.185668 1.070310 1.126857 0.106 Uiso calc 1
C C26 0.5859(3) 0.6232(2) 1.1512(4) 0.0978(13) Uani d 1
H H26A 0.614351 0.580052 1.122464 0.147 Uiso calc 1
H H26B 0.588714 0.616714 1.238847 0.147 Uiso calc 1
H H26C 0.635150 0.663593 1.147165 0.147 Uiso calc 1
C C1 0.9855(3) 0.9098(2) 1.2957(4) 0.1088(15) Uani d 1
H H1A 0.963790 0.861485 1.311432 0.163 Uiso calc 1
H H1B 1.064890 0.919991 1.352491 0.163 Uiso calc 1
H H1C 0.981739 0.913863 1.207268 0.163 Uiso calc 1

loop_
_atom_site_aniso_label
_atom_site_aniso_U_11
_atom_site_aniso_U_22
_atom_site_aniso_U_33
_atom_site_aniso_U_12
_atom_site_aniso_U_13
_atom_site_aniso_U_23
N3 0.0408(15) 0.0517(13) 0.0405(14) 0.0014(11) 0.0086(12) -0.0049(12)
N2 0.0432(15) 0.0419(12) 0.0480(15) -0.0009(11) 0.0049(13) -0.0035(11)
N4 0.0398(15) 0.0507(13) 0.0366(13) 0.0098(10) 0.0067(12) 0.0003(11)
N1 0.0438(15) 0.0470(13) 0.0503(15) -0.0057(11) 0.0053(13) -0.0045(12)
C15 0.0377(17) 0.0517(16) 0.0431(17) 0.0011(13) 0.0071(15) 0.0009(14)
C13 0.0352(16) 0.0453(15) 0.0420(17) -0.0023(12) 0.0069(14) -0.0034(13)
C5 0.0416(18) 0.0468(16) 0.0515(19) -0.0065(13) 0.0091(16) 0.0027(15)
C11 0.0429(18) 0.0408(15) 0.0520(19) -0.0039(13) 0.0070(16) -0.0004(14)
C10 0.0395(18) 0.0440(15) 0.0401(17) -0.0028(13) 0.0072(15) 0.0010(13)
C8 0.0463(19) 0.0405(15) 0.0411(16) -0.0022(13) 0.0074(15) 0.0050(13)
C21 0.0367(16) 0.0480(15) 0.0363(16) -0.0003(12) 0.0123(14) -0.0005(13)
C14 0.0494(19) 0.0477(15) 0.0474(18) 0.0026(14) 0.0103(16) -0.0046(15)
C20 0.0369(17) 0.0514(16) 0.0412(17) -0.0012(13) 0.0111(14) -0.0017(13)
O1 0.0451(15) 0.0878(16) 0.120(2) -0.0029(12) 0.0106(16) 0.0083(16)
C9 0.0446(19) 0.0483(16) 0.0474(18) -0.0039(13) 0.0128(16) -0.0034(14)
C4 0.052(2) 0.0491(17) 0.068(2) -0.0036(15) 0.0075(18) -0.0041(16)
C22 0.049(2) 0.0590(17) 0.0398(17) -0.0035(14) 0.0116(16) 0.0015(14)
C19 0.054(2) 0.0626(18) 0.048(2) -0.0024(15) 0.0058(17) -0.0125(16)
N5 0.0454(17) 0.0750(16) 0.0623(18) 0.0086(13) 0.0009(15) 0.0191(15)
C25 0.055(2) 0.0588(17) 0.058(2) 0.0109(15) 0.0121(18) -0.0059(16)
C2 0.042(2) 0.064(2) 0.072(2) -0.0084(16) 0.0058(19) 0.0144(18)
C16 0.048(2) 0.0679(19) 0.055(2) 0.0085(16) 0.0059(18) -0.0003(16)
C18 0.055(2) 0.081(2) 0.048(2) -0.0054(18) -0.0043(18) -0.0075(18)
C3 0.048(2) 0.0594(19) 0.070(2) -0.0101(16) -0.0034(19) -0.0057(17)
C7 0.047(2) 0.078(2) 0.069(2) -0.0017(17) 0.018(2) -0.0049(19)
C17 0.049(2) 0.078(2) 0.053(2) 0.0070(17) -0.0042(17) 0.0073(18)
C6 0.047(2) 0.073(2) 0.056(2) -0.0067(16) 0.0108(18) -0.0074(17)
C24 0.054(2) 0.074(2) 0.066(2) 0.0158(16) 0.0149(19) 0.0020(18)
C23 0.058(2) 0.076(2) 0.0449(19) 0.0001(17) 0.0038(17) 0.0116(16)
C12 0.053(2) 0.0680(19) 0.078(3) 0.0034(16) 0.0060(19) -0.0248(18)
C26 0.063(3) 0.125(3) 0.085(3) 0.019(2) -0.001(2) 0.032(2)
C1 0.052(3) 0.127(3) 0.146(4) 0.009(2) 0.031(3) 0.011(3)

loop_
_atom_type_symbol
_atom_type_description
_atom_type_scat_dispersion_real
_atom_type_scat_dispersion_imag
_atom_type_scat_source
C C 0.0033 0.0016 'International Tables Vol C Tables 4.2.6.8 and 6.1.1.4'
H H 0.0000 0.0000 'International Tables Vol C Tables 4.2.6.8 and 6.1.1.4'
N N 0.0061 0.0033 'International Tables Vol C Tables 4.2.6.8 and 6.1.1.4'
O O 0.0106 0.0060 'International Tables Vol C Tables 4.2.6.8 and 6.1.1.4'

loop_
_geom_angle_atom_site_label_1
_geom_angle_atom_site_label_2
_geom_angle_atom_site_label_3
_geom_angle
C21 N3 C20 119.3(2)
C11 N2 C10 115.8(2)
C21 N4 C22 116.2(2)
C21 N4 C25 116.2(2)
C22 N4 C25 109.5(2)
C11 N1 C8 117.5(2)
C16 C15 C20 119.3(3)
C16 C15 C14 123.8(3)
C20 C15 C14 117.0(3)
C14 C13 C21 117.2(2)
C14 C13 C10 118.0(2)
C21 C13 C10 124.8(2)
C6 C5 C4 116.9(3)
C6 C5 C8 122.5(3)
C4 C5 C8 120.6(3)
N1 C11 N2 127.0(3)
N1 C11 C12 116.3(2)
N2 C11 C12 116.7(3)
N2 C10 C9 120.9(2)
N2 C10 C13 114.7(2)
C9 C10 C13 124.4(2)
N1 C8 C9 119.7(3)
N1 C8 C5 116.1(2)
C9 C8 C5 124.2(3)
N3 C21 N4 117.4(2)
N3 C21 C13 122.6(3)
N4 C21 C13 120.1(2)
C13 C14 C15 121.5(3)
C13 C14 H14 119.2
C15 C14 H14 119.2
N3 C20 C19 119.1(2)
N3 C20 C15 122.1(3)
C19 C20 C15 118.8(3)
C2 O1 C1 117.6(3)
C8 C9 C10 119.1(3)
C8 C9 H9 120.4
C10 C9 H9 120.4
C3 C4 C5 122.3(3)
C3 C4 H4 118.8
C5 C4 H4 118.8
N4 C22 C23 110.0(2)
N4 C22 H22A 109.7
C23 C22 H22A 109.7
N4 C22 H22B 109.7
C23 C22 H22B 109.7
H22A C22 H22B 108.2
C18 C19 C20 120.3(3)
C18 C19 H19 119.8
C20 C19 H19 119.8
C24 N5 C23 110.9(2)
C24 N5 C26 109.9(3)
C23 N5 C26 110.3(3)
N4 C25 C24 108.3(2)
N4 C25 H25A 110.0
C24 C25 H25A 110.0
N4 C25 H25B 110.0
C24 C25 H25B 110.0
H25A C25 H25B 108.4
O1 C2 C3 115.5(3)
O1 C2 C7 125.2(3)
C3 C2 C7 119.3(3)
C17 C16 C15 121.0(3)
C17 C16 H16 119.5
C15 C16 H16 119.5
C19 C18 C17 121.1(3)
C19 C18 H18 119.4
C17 C18 H18 119.4
C4 C3 C2 120.2(3)
C4 C3 H3 119.9
C2 C3 H3 119.9
C2 C7 C6 119.4(3)
C2 C7 H7 120.3
C6 C7 H7 120.3
C16 C17 C18 119.4(3)
C16 C17 H17 120.3
C18 C17 H17 120.3
C5 C6 C7 121.9(3)
C5 C6 H6 119.1
C7 C6 H6 119.1
N5 C24 C25 110.8(2)
N5 C24 H24A 109.5
C25 C24 H24A 109.5
N5 C24 H24B 109.5
C25 C24 H24B 109.5
H24A C24 H24B 108.1
N5 C23 C22 110.2(2)
N5 C23 H23A 109.6
C22 C23 H23A 109.6
N5 C23 H23B 109.6
C22 C23 H23B 109.6
H23A C23 H23B 108.1
C11 C12 H12A 109.5
C11 C12 H12B 109.5
H12A C12 H12B 109.5
C11 C12 H12C 109.5
H12A C12 H12C 109.5
H12B C12 H12C 109.5
N5 C26 H26A 109.5
N5 C26 H26B 109.5
H26A C26 H26B 109.5
N5 C26 H26C 109.5
H26A C26 H26C 109.5
H26B C26 H26C 109.5
O1 C1 H1A 109.5
O1 C1 H1B 109.5
H1A C1 H1B 109.5
O1 C1 H1C 109.5
H1A C1 H1C 109.5
H1B C1 H1C 109.5

loop_
_geom_bond_atom_site_label_1
_geom_bond_atom_site_label_2
_geom_bond_distance
N3 C21 1.315(3)
N3 C20 1.368(3)
N2 C11 1.336(3)
N2 C10 1.348(3)
N4 C21 1.402(3)
N4 C22 1.459(3)
N4 C25 1.459(3)
N1 C11 1.328(3)
N1 C8 1.343(3)
C15 C16 1.400(4)
C15 C20 1.404(3)
C15 C14 1.410(4)
C13 C14 1.360(3)
C13 C21 1.440(3)
C13 C10 1.488(3)
C5 C6 1.382(4)
C5 C4 1.382(4)
C5 C8 1.477(4)
C11 C12 1.498(4)
C10 C9 1.386(3)
C8 C9 1.385(3)
C14 H14 0.9300
C20 C19 1.404(4)
O1 C2 1.376(3)
O1 C1 1.391(4)
C9 H9 0.9300
C4 C3 1.364(4)
C4 H4 0.9300
C22 C23 1.504(4)
C22 H22A 0.9700
C22 H22B 0.9700
C19 C18 1.360(4)
C19 H19 0.9300
N5 C24 1.448(4)
N5 C23 1.458(4)
N5 C26 1.460(4)
C25 C24 1.520(4)
C25 H25A 0.9700
C25 H25B 0.9700
C2 C3 1.378(4)
C2 C7 1.383(4)
C16 C17 1.363(4)
C16 H16 0.9300
C18 C17 1.392(4)
C18 H18 0.9300
C3 H3 0.9300
C7 C6 1.387(4)
C7 H7 0.9300
C17 H17 0.9300
C6 H6 0.9300
C24 H24A 0.9700
C24 H24B 0.9700
C23 H23A 0.9700
C23 H23B 0.9700
C12 H12A 0.9600
C12 H12B 0.9600
C12 H12C 0.9600
C26 H26A 0.9600
C26 H26B 0.9600
C26 H26C 0.9600
C1 H1A 0.9600
C1 H1B 0.9600
C1 H1C 0.9600

loop_
_geom_hbond_atom_site_label_D
_geom_hbond_atom_site_label_H
_geom_hbond_atom_site_label_A
_geom_hbond_site_symmetry_A
_geom_hbond_distance_DH
_geom_hbond_distance_HA
_geom_hbond_distance_DA
_geom_hbond_angle_DHA
_geom_hbond_publ_flag
C1 H1A Cg1 1_454 0.96 3.10 3.867(2) 138 y
C25 H25A Cg2 4_566 0.97 2.96 3.706(2) 134 y
C17 H17 Cg3 1_656 0.93 3.08 3.759(2) 131 y

loop_
_geom_torsion_atom_site_label_1
_geom_torsion_atom_site_label_2
_geom_torsion_atom_site_label_3
_geom_torsion_atom_site_label_4
_geom_torsion
C8 N1 C11 N2 1.6(4)
C8 N1 C11 C12 -178.2(2)
C10 N2 C11 N1 -0.1(4)
C10 N2 C11 C12 179.7(2)
C11 N2 C10 C9 -1.8(4)
C11 N2 C10 C13 -178.9(2)
C14 C13 C10 N2 34.1(3)
C21 C13 C10 N2 -147.7(2)
C14 C13 C10 C9 -142.9(3)
C21 C13 C10 C9 35.3(4)
C11 N1 C8 C9 -1.0(4)
C11 N1 C8 C5 -179.5(2)
C6 C5 C8 N1 179.7(2)
C4 C5 C8 N1 -0.7(4)
C6 C5 C8 C9 1.2(4)
C4 C5 C8 C9 -179.1(3)
C20 N3 C21 N4 178.1(2)
C20 N3 C21 C13 -3.1(4)
C22 N4 C21 N3 -119.1(3)
C25 N4 C21 N3 12.0(3)
C22 N4 C21 C13 62.1(3)
C25 N4 C21 C13 -166.7(2)
C14 C13 C21 N3 5.6(4)
C10 C13 C21 N3 -172.6(2)
C14 C13 C21 N4 -175.7(2)
C10 C13 C21 N4 6.1(4)
C21 C13 C14 C15 -2.8(4)
C10 C13 C14 C15 175.5(2)
C16 C15 C14 C13 178.0(3)
C20 C15 C14 C13 -2.0(4)
C21 N3 C20 C19 179.7(2)
C21 N3 C20 C15 -2.1(4)
C16 C15 C20 N3 -175.4(2)
C14 C15 C20 N3 4.6(4)
C16 C15 C20 C19 2.9(4)
C14 C15 C20 C19 -177.2(2)
N1 C8 C9 C10 -0.8(4)
C5 C8 C9 C10 177.6(2)
N2 C10 C9 C8 2.3(4)
C13 C10 C9 C8 179.1(2)
C6 C5 C4 C3 -0.7(4)
C8 C5 C4 C3 179.7(3)
C21 N4 C22 C23 -164.8(2)
C25 N4 C22 C23 61.0(3)
N3 C20 C19 C18 175.4(3)
C15 C20 C19 C18 -2.9(4)
C21 N4 C25 C24 165.0(2)
C22 N4 C25 C24 -60.8(3)
C1 O1 C2 C3 169.6(3)
C1 O1 C2 C7 -9.3(5)
C20 C15 C16 C17 -1.0(4)
C14 C15 C16 C17 179.0(3)
C20 C19 C18 C17 1.0(5)
C5 C4 C3 C2 0.1(5)
O1 C2 C3 C4 -178.7(3)
C7 C2 C3 C4 0.3(5)
O1 C2 C7 C6 178.8(3)
C3 C2 C7 C6 -0.1(5)
C15 C16 C17 C18 -0.9(5)
C19 C18 C17 C16 0.9(5)
C4 C5 C6 C7 0.9(4)
C8 C5 C6 C7 -179.5(3)
C2 C7 C6 C5 -0.5(5)
C23 N5 C24 C25 -57.3(3)
C26 N5 C24 C25 -179.5(2)
N4 C25 C24 N5 59.3(3)
C24 N5 C23 C22 56.2(3)
C26 N5 C23 C22 178.2(2)
N4 C22 C23 N5 -57.9(3)

_cod_database_fobs_code 1548668
